data_4314813
loop_
_publ_author_name
'Jibin Sun'
'Sarah E. Shaner'
'Marya K. Jones'
'Daniel C. O'Hanlon'
'Jeffrey S. Mugridge'
'Michael D. Hopkins'

_publ_section_title
;
 Synthesis, Structures, Bonding, and Redox Chemistry of Ditungsten
 Butadiyne Complexes with W\\tbC-C\\tbW Backbones
;
_journal_name_full 'Inorganic Chemistry'
_journal_page_first 1687
_journal_page_last 1698
_journal_paper_doi 10.1021/ic902088x
_journal_volume 49
_journal_year 2010
_chemical_formula_sum 'C35 H0 Cl4 O39 P16 W4'
_chemical_formula_weight 2417.07
_chemical_name_systematic
; 
 ? 
;
_space_group_IT_number 7
_symmetry_cell_setting monoclinic
_symmetry_space_group_name_Hall 'P -2yc'
_symmetry_space_group_name_H-M 'P 1 c 1'
_atom_sites_solution_hydrogens geom
_atom_sites_solution_primary direct
_atom_sites_solution_secondary difmap
_audit_creation_method SHELXL-97
_cell_angle_alpha 90.00
_cell_angle_beta 113.440(18)
_cell_angle_gamma 90.00
_cell_formula_units_Z 2
_cell_length_a 11.112(6)
_cell_length_b 19.464(10)
_cell_length_c 27.235(13)
_cell_measurement_temperature 100(2)
_cell_volume 5404(5)
_computing_structure_refinement 'SHELXL-97 (Sheldrick, 1997)'
_computing_structure_solution 'SHELXS-97 (Sheldrick, 1990)'
_diffrn_ambient_temperature 100(2)
_diffrn_measured_fraction_theta_full 0.972
_diffrn_measured_fraction_theta_max 0.972
_diffrn_radiation_monochromator graphite
_diffrn_radiation_source 'fine-focus sealed tube'
_diffrn_radiation_type MoK\a
_diffrn_radiation_wavelength 0.71073
_diffrn_reflns_av_R_equivalents 0.0451
_diffrn_reflns_av_sigmaI/netI 0.0623
_diffrn_reflns_limit_h_max 13
_diffrn_reflns_limit_h_min -13
_diffrn_reflns_limit_k_max 23
_diffrn_reflns_limit_k_min -23
_diffrn_reflns_limit_l_max 32
_diffrn_reflns_limit_l_min -32
_diffrn_reflns_number 50350
_diffrn_reflns_theta_full 25.40
_diffrn_reflns_theta_max 25.40
_diffrn_reflns_theta_min 1.33
_exptl_absorpt_coefficient_mu 4.639
_exptl_crystal_density_diffrn 1.485
_exptl_crystal_density_method 'not measured'
_exptl_crystal_F_000 2252
_refine_diff_density_max 7.433
_refine_diff_density_min -3.961
_refine_diff_density_rms 0.371
_refine_ls_abs_structure_details 'Flack H D (1983), Acta Cryst. A39, 876-881'
_refine_ls_abs_structure_Flack 0.51(2)
_refine_ls_extinction_method none
_refine_ls_goodness_of_fit_ref 1.126
_refine_ls_hydrogen_treatment mixed
_refine_ls_matrix_type full
_refine_ls_number_parameters 566
_refine_ls_number_reflns 19249
_refine_ls_number_restraints 2
_refine_ls_restrained_S_all 1.126
_refine_ls_R_factor_all 0.1073
_refine_ls_R_factor_gt 0.0971
_refine_ls_shift/su_max 2.988
_refine_ls_shift/su_mean 0.082
_refine_ls_structure_factor_coef Fsqd
_refine_ls_weighting_details 'calc w=1/[\s^2^(Fo^2^)+(0.0625P)^2^+369.2311P] where P=(Fo^2^+2Fc^2^)/3'
_refine_ls_weighting_scheme calc
_refine_ls_wR_factor_gt 0.2375
_refine_ls_wR_factor_ref 0.2453
_reflns_number_gt 17008
_reflns_number_total 19249
_reflns_threshold_expression >2sigma(I)
_cod_data_source_file ic902088x_si_002_2.cif
_cod_data_source_block Cl(P(OMe)3)4WCCW(P(OMe)3)4Cl
_cod_database_code 4314813

loop_
_symmetry_equiv_pos_as_xyz
'x, y, z'
'x, -y, z+1/2'

loop_
_atom_site_label
_atom_site_type_symbol
_atom_site_fract_x
_atom_site_fract_y
_atom_site_fract_z
_atom_site_U_iso_or_equiv
_atom_site_adp_type
_atom_site_occupancy
_atom_site_symmetry_multiplicity
_atom_site_calc_flag
_atom_site_refinement_flags
_atom_site_disorder_assembly
_atom_site_disorder_group
C1 C 0.080(4) 0.276(2) -0.0805(18) 0.066(12) Uiso 1 1 d . . .
C2 C 0.251(3) 0.3283(14) 0.0479(11) 0.029(6) Uiso 1 1 d . . .
C3 C -0.046(2) 0.2393(11) 0.0411(9) 0.017(5) Uiso 1 1 d . . .
C4 C 0.402(2) 0.0614(11) -0.1078(8) 0.013(4) Uiso 1 1 d . . .
C5 C 0.437(2) 0.2317(12) -0.0785(10) 0.019(5) Uiso 1 1 d . . .
C6 C 0.644(2) 0.1686(13) 0.0320(10) 0.022(5) Uiso 1 1 d . . .
C7 C 0.288(5) -0.167(3) 0.013(2) 0.095(15) Uiso 1 1 d . . .
C8 C 0.081(2) -0.0825(12) -0.1173(9) 0.017(5) Uiso 1 1 d . . .
C9 C 0.480(2) -0.0950(13) -0.0249(10) 0.025(5) Uiso 1 1 d . . .
C10 C -0.214(3) -0.0388(16) -0.0743(12) 0.033(6) Uiso 1 1 d . . .
C11 C -0.202(3) 0.1310(15) -0.0818(11) 0.029(6) Uiso 1 1 d . . .
C12 C -0.128(2) -0.0101(10) 0.0507(8) 0.010(4) Uiso 1 1 d . . .
C13 C 0.063(4) 0.1236(19) 0.1496(15) 0.049(9) Uiso 1 1 d . . .
C14 C 0.106(3) -0.0451(18) 0.2593(14) 0.045(8) Uiso 1 1 d . . .
C15 C 0.301(2) 0.1286(12) 0.3138(9) 0.019(5) Uiso 1 1 d . . .
C16 C 0.445(2) -0.1383(12) 0.2754(9) 0.016(5) Uiso 1 1 d . . .
C17 C 0.887(4) 0.116(2) 0.2295(16) 0.059(10) Uiso 1 1 d . . .
C18 C 0.792(2) -0.0450(11) 0.2704(8) 0.013(4) Uiso 1 1 d . . .
C19 C 0.607(3) 0.0131(14) 0.0947(11) 0.025(6) Uiso 1 1 d . . .
C20 C 0.279(3) 0.2863(14) 0.1997(11) 0.033(6) Uiso 1 1 d . . .
C21 C 0.276(3) 0.0673(12) 0.0617(12) 0.024(6) Uani 1 1 d . . .
C22 C 0.325(5) 0.0870(16) 0.1190(14) 0.066(15) Uani 1 1 d . . .
C23 C 0.468(5) 0.649(3) 1.175(2) 0.083(14) Uiso 1 1 d . . .
C24 C 0.756(9) 0.524(5) 1.313(4) 0.18(3) Uiso 1 1 d . . .
C25 C 0.728(5) 0.743(3) 1.293(2) 0.083(14) Uiso 1 1 d . . .
C26 C 0.9112(18) 0.3381(9) 1.1967(7) 0.004(3) Uiso 1 1 d . . .
C27 C 1.068(7) 0.410(4) 1.309(3) 0.13(3) Uiso 1 1 d . . .
C28 C 1.294(9) 0.520(5) 1.156(3) 0.16(3) Uiso 1 1 d . . .
C29 C 1.329(5) 0.436(3) 1.275(2) 0.082(14) Uiso 1 1 d . . .
C30 C 1.336(4) 0.610(2) 1.2933(17) 0.062(11) Uiso 1 1 d . . .
C31 C 0.888(5) 0.826(2) 1.1718(19) 0.073(13) Uiso 1 1 d . . .
C32 C 1.080(2) 0.7661(12) 1.2913(9) 0.016(5) Uiso 1 1 d . . .
C33 C 0.606(2) 0.7119(11) 1.0663(9) 0.016(4) Uiso 1 1 d . . .
C34 C 0.481(2) 0.7085(11) 0.8943(8) 0.016(4) Uiso 1 1 d . . .
C35 C 0.264(5) 0.641(3) 0.9760(19) 0.071(13) Uiso 1 1 d . . .
C36 C 0.488(5) 0.521(3) 1.089(2) 0.085(15) Uiso 1 1 d . . .
C37 C 0.719(8) 0.363(4) 0.930(3) 0.12(2) Uiso 1 1 d . . .
C38 C 0.965(2) 0.4174(11) 1.0817(8) 0.013(4) Uiso 1 1 d . . .
C39 C 0.618(2) 0.3384(12) 1.0704(9) 0.023(5) Uiso 1 1 d . . .
C40 C 1.016(3) 0.4764(19) 0.9345(14) 0.046(8) Uiso 1 1 d . . .
C41 C 1.078(4) 0.6132(19) 1.0611(15) 0.044(9) Uiso 1 1 d . . .
C42 C 0.7848(18) 0.5634(10) 1.0745(8) 0.003(4) Uani 1 1 d . . .
C43 C 0.842(3) 0.5836(11) 1.1286(9) 0.017(6) Uani 1 1 d . . .
Cl1 Cl 0.0835(7) 0.0928(5) -0.1079(3) 0.036(2) Uani 1 1 d . . .
Cl2 Cl 0.5502(8) 0.0337(5) 0.2981(4) 0.041(2) Uani 1 1 d . . .
Cl3 Cl 1.0550(10) 0.5936(4) 1.3131(4) 0.044(2) Uani 1 1 d . . .
Cl4 Cl 0.5920(9) 0.5332(4) 0.9000(3) 0.038(2) Uani 1 1 d . . .
O1 O 0.0417(19) 0.2484(10) -0.0389(8) 0.028(5) Uiso 1 1 d . . .
O2 O 0.271(2) 0.2518(11) 0.0231(9) 0.037(5) Uiso 1 1 d . . .
O3 O 0.0886(18) 0.2136(10) 0.0525(8) 0.023(4) Uiso 1 1 d . . .
O4 O 0.484(3) 0.0898(14) -0.0411(11) 0.059(7) Uiso 1 1 d . . .
O5 O 0.339(2) 0.1881(11) -0.0657(9) 0.033(5) Uiso 1 1 d . . .
O6 O 0.519(2) 0.1542(13) 0.0296(10) 0.040(6) Uiso 1 1 d . . .
O7 O 0.210(2) -0.0944(9) 0.0073(8) 0.024(4) Uiso 1 1 d . . .
O8 O 0.209(2) -0.0644(11) -0.0843(9) 0.036(5) Uiso 1 1 d . . .
O9 O 0.4081(13) -0.0503(7) -0.0016(5) 0.007(3) Uiso 1 1 d . . .
O10 O -0.065(3) -0.0181(14) -0.0536(11) 0.053(7) Uiso 1 1 d . . .
O11 O -0.140(5) 0.101(2) -0.0335(19) 0.109(14) Uiso 1 1 d . . .
O12 O -0.0261(19) 0.0164(10) 0.0438(8) 0.026(4) Uiso 1 1 d . . .
O13 O 0.113(3) 0.0520(18) 0.1860(14) 0.084(10) Uiso 1 1 d . . .
O14 O 0.208(2) -0.0159(10) 0.2411(8) 0.030(5) Uiso 1 1 d . . .
O15 O 0.2077(16) 0.1069(8) 0.2607(7) 0.022(3) Uiso 1 1 d . . .
O16 O 0.329(3) 0.2094(15) 0.2032(11) 0.064(8) Uiso 1 1 d . . .
O17 O 0.745(3) 0.1046(16) 0.2245(13) 0.066(8) Uiso 1 1 d . . .
O18 O 0.7560(17) -0.0142(9) 0.2178(7) 0.027(4) Uiso 1 1 d . . .
O19 O 0.6724(15) 0.0612(8) 0.1398(6) 0.020(3) Uiso 1 1 d . . .
O20 O 0.484(3) -0.1052(16) 0.1543(13) 0.073(9) Uiso 1 1 d . . .
O21 O 0.4940(14) -0.1269(8) 0.2333(6) 0.015(3) Uiso 1 1 d . . .
O22 O 0.627(3) 0.6498(14) 1.1740(11) 0.049(6) Uiso 1 1 d . . .
O23 O 0.6673(14) 0.5829(8) 1.2568(6) 0.011(3) Uiso 1 1 d . . .
O24 O 0.782(3) 0.7033(14) 1.2616(11) 0.057(7) Uiso 1 1 d . . .
O25 O 0.946(3) 0.4047(13) 1.1941(11) 0.053(7) Uiso 1 1 d . . .
O26 O 0.914(3) 0.4213(14) 1.2791(11) 0.056(7) Uiso 1 1 d . . .
O27 O 1.148(3) 0.5324(15) 1.1552(12) 0.060(8) Uiso 1 1 d . . .
O28 O 1.207(2) 0.4771(11) 1.2478(10) 0.040(6) Uiso 1 1 d . . .
O29 O 1.2774(17) 0.5936(9) 1.2324(7) 0.016(4) Uiso 1 1 d . . .
O30 O 0.869(2) 0.7565(11) 1.1684(9) 0.035(5) Uiso 1 1 d . . .
O31 O 1.064(4) 0.709(2) 1.1563(18) 0.112(14) Uiso 1 1 d . . .
O32 O 1.110(3) 0.7396(13) 1.2476(10) 0.049(6) Uiso 1 1 d . . .
O33 O 0.6203(16) 0.7118(8) 0.9283(6) 0.022(3) Uiso 1 1 d . . .
O34 O 0.8289(16) 0.7182(8) 1.0104(7) 0.017(4) Uiso 1 1 d . . .
O35 O 0.6013(15) 0.7252(8) 1.0127(6) 0.016(3) Uiso 1 1 d . . .
O36 O 0.384(2) 0.6184(12) 0.9694(10) 0.040(6) Uiso 1 1 d . . .
O37 O 0.451(4) 0.476(2) 1.0465(16) 0.110(12) Uiso 1 1 d . . .
O38 O 0.609(13) 0.373(7) 0.911(5) 0.35(7) Uiso 1 1 d . . .
O39 O 0.8486(15) 0.3875(8) 1.0431(6) 0.019(3) Uiso 1 1 d . . .
O40 O 0.6357(18) 0.4096(9) 1.0545(7) 0.024(4) Uiso 1 1 d . . .
O41 O 0.901(2) 0.4801(13) 0.9481(10) 0.047(6) Uiso 1 1 d . . .
O42 O 0.945(5) 0.627(3) 0.971(2) 0.158(19) Uiso 1 1 d . . .
O43 O 1.045(2) 0.5613(10) 1.0332(8) 0.033(5) Uiso 1 1 d . . .
P1 P 0.1482(7) 0.2030(4) 0.0060(3) 0.0213(15) Uani 1 1 d . . .
P2 P 0.3916(9) 0.1282(4) -0.0231(4) 0.0331(19) Uani 1 1 d . . .
P3 P 0.2611(11) -0.0359(6) -0.0213(6) 0.060(3) Uani 1 1 d . . .
P4 P -0.0169(7) 0.0435(5) -0.0113(4) 0.034(2) Uani 1 1 d . . .
P5 P 0.2397(13) 0.0541(7) 0.2196(5) 0.032(3) Uiso 0.66 1 d P . .
P6 P 0.4273(11) -0.0729(6) 0.1848(5) 0.048(3) Uiso 0.95 1 d P . .
P7 P 0.6569(13) 0.0489(7) 0.1944(5) 0.008(3) Uiso 0.43 1 d P . .
P8 P 0.451(2) 0.1741(12) 0.2144(10) 0.093(7) Uiso 0.77 1 d P . .
P9 P 0.7428(9) 0.6299(5) 1.2261(5) 0.040(2) Uani 1 1 d . . .
P10 P 0.8804(7) 0.4629(4) 1.2232(3) 0.0209(15) Uani 1 1 d . . .
P11 P 1.1464(9) 0.5442(4) 1.2133(4) 0.037(2) Uani 1 1 d . . .
P12 P 0.9953(10) 0.7006(6) 1.1963(5) 0.047(3) Uani 1 1 d . . .
P13 P 0.6803(7) 0.6804(4) 0.9878(3) 0.010(2) Uiso 0.82(3) 1 d P . .
P14 P 0.4744(10) 0.5521(6) 1.0005(4) 0.035(3) Uiso 0.87(3) 1 d P . .
P15 P 0.7145(12) 0.4289(6) 1.0147(5) 0.000(4) Uiso 0.43(3) 1 d P . .
P16 P 0.9000(10) 0.5524(5) 0.9808(4) 0.007(3) Uiso 0.57(3) 1 d P . .
P13B P 0.5204(16) 0.6392(8) 0.9821(6) 0.051(6) Uiso 0.60(4) 1 d P . .
P14B P 0.5661(18) 0.4628(10) 1.0129(7) 0.024(7) Uiso 0.35(3) 1 d P . .
P15B P 0.8638(15) 0.4659(8) 0.9961(6) 0.053(6) Uiso 0.63(4) 1 d P . .
P16B P 0.8336(16) 0.6446(8) 0.9803(6) 0.025(6) Uiso 0.41(3) 1 d P . .
W1 W 0.19788(8) 0.08248(6) -0.00709(4) 0.0194(3) Uani 1 1 d . . .
W2 W 0.43144(13) 0.05523(9) 0.19891(6) 0.0456(4) Uani 1 1 d . . .
W3 W 0.92581(11) 0.58352(7) 1.20736(5) 0.0331(3) Uani 1 1 d . . .
W4 W 0.70003(8) 0.55348(4) 1.00228(4) 0.0111(2) Uani 1 1 d . . .

loop_
_atom_site_aniso_label
_atom_site_aniso_U_11
_atom_site_aniso_U_22
_atom_site_aniso_U_33
_atom_site_aniso_U_23
_atom_site_aniso_U_13
_atom_site_aniso_U_12
C21 0.033(14) 0.000(10) 0.039(17) -0.025(10) 0.015(13) -0.006(9)
C22 0.16(4) 0.016(16) 0.029(18) 0.024(13) 0.05(2) -0.02(2)
C42 0.000(8) 0.000(9) 0.000(9) -0.007(7) -0.011(7) -0.004(7)
C43 0.040(14) 0.001(10) 0.000(10) 0.006(8) -0.002(9) 0.013(10)
Cl1 0.024(4) 0.077(6) 0.001(3) -0.004(3) -0.001(3) -0.003(4)
Cl2 0.034(4) 0.045(5) 0.049(5) -0.004(4) 0.021(4) -0.005(4)
Cl3 0.054(5) 0.019(3) 0.053(6) -0.001(4) 0.014(4) 0.000(3)
Cl4 0.057(5) 0.038(4) 0.008(3) -0.003(3) 0.001(3) 0.000(4)
P1 0.012(3) 0.023(4) 0.028(4) 0.005(3) 0.007(3) 0.000(3)
P2 0.044(5) 0.026(4) 0.023(4) -0.004(3) 0.007(4) -0.005(4)
P3 0.047(6) 0.046(6) 0.098(10) -0.021(6) 0.039(6) 0.004(5)
P4 0.010(3) 0.065(6) 0.032(5) -0.004(4) 0.013(3) 0.000(4)
P9 0.025(4) 0.048(5) 0.056(6) 0.002(5) 0.026(4) -0.001(4)
P10 0.024(4) 0.021(4) 0.017(3) -0.003(3) 0.007(3) 0.002(3)
P11 0.042(5) 0.018(4) 0.041(5) -0.010(4) 0.006(4) 0.002(3)
P12 0.032(5) 0.050(6) 0.060(7) 0.000(5) 0.019(5) -0.009(4)
W1 0.0162(5) 0.0303(5) 0.0125(6) -0.0052(4) 0.0066(4) -0.0024(5)
W2 0.0435(8) 0.0557(9) 0.0343(8) -0.0027(7) 0.0119(7) -0.0123(8)
W3 0.0420(8) 0.0261(6) 0.0294(8) -0.0053(5) 0.0124(6) -0.0009(6)
W4 0.0144(4) 0.0071(4) 0.0121(5) -0.0058(4) 0.0056(4) -0.0044(5)

loop_
_atom_type_symbol
_atom_type_description
_atom_type_scat_dispersion_real
_atom_type_scat_dispersion_imag
_atom_type_scat_source
C C 0.0033 0.0016 'International Tables Vol C Tables 4.2.6.8 and 6.1.1.4'
H H 0.0000 0.0000 'International Tables Vol C Tables 4.2.6.8 and 6.1.1.4'
Cl Cl 0.1484 0.1585 'International Tables Vol C Tables 4.2.6.8 and 6.1.1.4'
O O 0.0106 0.0060 'International Tables Vol C Tables 4.2.6.8 and 6.1.1.4'
P P 0.1023 0.0942 'International Tables Vol C Tables 4.2.6.8 and 6.1.1.4'
W W -0.8490 6.8722 'International Tables Vol C Tables 4.2.6.8 and 6.1.1.4'

loop_
_geom_angle_atom_site_label_1
_geom_angle_atom_site_label_2
_geom_angle_atom_site_label_3
_geom_angle
_geom_angle_site_symmetry_1
_geom_angle_site_symmetry_3
_geom_angle_publ_flag
C22 C21 W1 154(2) . . ?
C21 C22 W2 146(3) . . ?
C43 C42 W4 169.5(16) . . ?
C42 C43 W3 163.7(16) . . ?
C1 O1 P1 116(2) . . ?
P1 O2 C2 114.9(16) . . ?
C3 O3 P1 123.7(15) . . ?
P2 O4 C4 110.8(18) . . ?
C5 O5 P2 119.4(17) . . ?
C6 O6 P2 127(2) . . ?
P3 O7 C7 113(2) . . ?
C8 O8 P3 126.6(19) . . ?
C9 O9 P3 129.9(14) . . ?
C10 O10 P4 117(2) . . ?
C11 O11 P4 131(4) . . ?
C12 O12 P4 128.8(16) . . ?
P5 O13 C13 113(3) . . ?
C14 O14 P5 138(2) . . ?
C15 O15 P5 126.1(15) . . ?
P8 O16 C20 138(3) . . ?
P7 O17 C17 126(3) . . ?
C18 O18 P7 125.7(15) . . ?
C19 O19 P7 118.7(15) . . ?
C16 O21 P6 123.0(14) . . ?
P9 O22 C23 117(2) . . ?
P9 O23 C24 123(3) . . ?
C25 O24 P9 136(3) . . ?
C26 O25 P10 115.0(19) . . ?
C27 O26 P10 111(3) . . ?
C28 O27 P11 115(4) . . ?
C29 O28 P11 145(3) . . ?
C30 O29 P11 113.5(19) . . ?
C31 O30 P12 122(2) . . ?
C32 O32 P12 120(2) . . ?
C34 O33 P13 122.3(14) . . ?
C33 O35 P13 122.0(13) . . ?
C35 O36 P14 125(3) . . ?
C36 O37 P14 89(3) . . ?
C37 O38 P15 71(8) . . ?
C38 O39 P15 123.1(14) . . ?
C39 O40 P15 123.8(15) . . ?
C40 O41 P16 112(2) . . ?
C41 O43 P16 124(2) . . ?
O2 P1 O1 100.7(11) . . ?
O2 P1 O3 105.0(11) . . ?
O1 P1 O3 96.7(11) . . ?
O2 P1 W1 113.6(9) . . ?
O1 P1 W1 123.9(8) . . ?
O3 P1 W1 114.0(8) . . ?
O4 P2 O5 103.1(14) . . ?
O4 P2 O6 88.5(15) . . ?
O5 P2 O6 110.4(13) . . ?
O4 P2 W1 128.5(12) . . ?
O5 P2 W1 107.3(9) . . ?
O6 P2 W1 117.3(10) . . ?
O9 P3 O7 103.5(12) . . ?
O9 P3 O8 100.6(11) . . ?
O7 P3 O8 102.6(12) . . ?
O9 P3 W1 116.4(8) . . ?
O7 P3 W1 114.1(9) . . ?
O8 P3 W1 117.6(10) . . ?
O10 P4 O12 107.1(13) . . ?
O10 P4 O11 104.4(19) . . ?
O12 P4 O11 101.9(18) . . ?
O10 P4 W1 107.9(11) . . ?
O12 P4 W1 118.1(8) . . ?
O11 P4 W1 116.4(17) . . ?
O13 P5 O14 84.2(18) . . ?
O13 P5 O15 91.7(17) . . ?
O14 P5 O15 98.4(12) . . ?
O13 P5 W2 128.9(17) . . ?
O14 P5 W2 116.2(10) . . ?
O15 P5 W2 126.8(9) . . ?
O20 P6 O21 91.5(15) . . ?
O20 P6 W2 124.0(14) . . ?
O21 P6 W2 122.9(8) . . ?
O17 P7 O18 98.2(16) . . ?
O17 P7 O19 96.5(16) . . ?
O18 P7 O19 100.1(11) . . ?
O17 P7 W2 112.7(14) . . ?
O18 P7 W2 123.3(9) . . ?
O19 P7 W2 120.8(9) . . ?
O16 P8 W2 114.9(17) . . ?
O22 P9 O23 101.3(12) . . ?
O22 P9 O24 104.2(15) . . ?
O23 P9 O24 104.1(13) . . ?
O22 P9 W3 111.0(12) . . ?
O23 P9 W3 121.6(7) . . ?
O24 P9 W3 112.8(11) . . ?
O26 P10 O25 97.1(14) . . ?
O26 P10 W3 130.3(11) . . ?
O25 P10 W3 113.2(10) . . ?
O28 P11 O27 107.3(14) . . ?
O28 P11 O29 100.4(12) . . ?
O27 P11 O29 92.2(14) . . ?
O28 P11 W3 117.3(10) . . ?
O27 P11 W3 112.1(12) . . ?
O29 P11 W3 124.0(7) . . ?
O31 P12 O32 97(2) . . ?
O31 P12 O30 99.7(19) . . ?
O32 P12 O30 107.8(13) . . ?
O31 P12 W3 116.1(18) . . ?
O32 P12 W3 119.8(11) . . ?
O30 P12 W3 113.9(9) . . ?
O35 P13 O33 98.4(9) . . ?
O35 P13 O34 103.6(9) . . ?
O33 P13 O34 98.9(9) . . ?
O35 P13 W4 120.7(7) . . ?
O33 P13 W4 120.6(7) . . ?
O34 P13 W4 111.2(6) . . ?
O36 P14 O37 133.6(15) . . ?
O36 P14 W4 114.0(10) . . ?
O37 P14 W4 111.8(12) . . ?
O39 P15 O40 101.5(10) . . ?
O39 P15 O38 103(3) . . ?
O40 P15 O38 116(3) . . ?
O39 P15 W4 124.4(8) . . ?
O40 P15 W4 106.7(8) . . ?
O38 P15 W4 105(3) . . ?
O42 P16 O41 127(2) . . ?
O42 P16 O43 78(2) . . ?
O41 P16 O43 109.5(13) . . ?
O42 P16 W4 113(2) . . ?
O41 P16 W4 109.0(10) . . ?
O43 P16 W4 115.9(9) . . ?
C21 W1 P4 93.4(9) . . ?
C21 W1 P1 92.9(7) . . ?
P4 W1 P1 91.8(3) . . ?
C21 W1 P3 87.6(8) . . ?
P4 W1 P3 92.0(4) . . ?
P1 W1 P3 176.1(3) . . ?
C21 W1 P2 98.5(9) . . ?
P4 W1 P2 168.0(3) . . ?
P1 W1 P2 86.8(3) . . ?
P3 W1 P2 89.2(3) . . ?
C21 W1 Cl1 174.8(7) . . ?
P4 W1 Cl1 85.1(3) . . ?
P1 W1 Cl1 92.1(3) . . ?
P3 W1 Cl1 87.5(4) . . ?
P2 W1 Cl1 83.1(3) . . ?
C22 W2 P8 82.6(11) . . ?
C22 W2 P5 93.5(14) . . ?
P8 W2 P5 89.6(7) . . ?
C22 W2 P6 99.4(10) . . ?
P8 W2 P6 176.1(6) . . ?
P5 W2 P6 93.6(4) . . ?
C22 W2 Cl2 171.9(11) . . ?
P8 W2 Cl2 90.0(6) . . ?
P5 W2 Cl2 83.3(4) . . ?
P6 W2 Cl2 88.2(3) . . ?
C22 W2 P7 96.9(14) . . ?
P8 W2 P7 91.9(7) . . ?
P5 W2 P7 169.6(4) . . ?
P6 W2 P7 84.5(4) . . ?
Cl2 W2 P7 86.5(4) . . ?
C43 W3 P9 99.0(8) . . ?
C43 W3 P12 84.3(8) . . ?
P9 W3 P12 90.6(3) . . ?
C43 W3 P10 98.6(7) . . ?
P9 W3 P10 94.0(3) . . ?
P12 W3 P10 174.1(3) . . ?
C43 W3 P11 95.4(8) . . ?
P9 W3 P11 165.0(3) . . ?
P12 W3 P11 86.8(3) . . ?
P10 W3 P11 87.8(3) . . ?
C43 W3 Cl3 174.1(8) . . ?
P9 W3 Cl3 83.3(3) . . ?
P12 W3 Cl3 90.2(3) . . ?
P10 W3 Cl3 86.6(2) . . ?
P11 W3 Cl3 82.0(3) . . ?
C42 W4 P14B 91.5(8) . . ?
C42 W4 P15 88.7(7) . . ?
P14B W4 P15 42.5(5) . . ?
C42 W4 P13B 101.1(7) . . ?
P14B W4 P13B 92.2(6) . . ?
P15 W4 P13B 134.3(5) . . ?
C42 W4 P14 96.1(7) . . ?
P14B W4 P14 47.6(5) . . ?
P15 W4 P14 90.1(4) . . ?
P13B W4 P14 44.8(4) . . ?
C42 W4 P13 92.4(6) . . ?
P14B W4 P13 136.6(5) . . ?
P15 W4 P13 178.7(3) . . ?
P13B W4 P13 44.7(4) . . ?
P14 W4 P13 89.0(3) . . ?
C42 W4 P16 97.3(7) . . ?
P14B W4 P16 132.1(5) . . ?
P15 W4 P16 90.5(4) . . ?
P13B W4 P16 131.3(4) . . ?
P14 W4 P16 166.6(3) . . ?
P13 W4 P16 90.1(3) . . ?
C42 W4 P16B 94.7(7) . . ?
P14B W4 P16B 173.5(6) . . ?
P15 W4 P16B 135.6(5) . . ?
P13B W4 P16B 88.4(5) . . ?
P14 W4 P16B 133.1(5) . . ?
P13 W4 P16B 45.0(4) . . ?
P16 W4 P16B 45.2(4) . . ?
C42 W4 P15B 93.8(7) . . ?
P14B W4 P15B 90.5(5) . . ?
P15 W4 P15B 48.4(5) . . ?
P13B W4 P15B 164.8(5) . . ?
P14 W4 P15B 137.1(4) . . ?
P13 W4 P15B 132.2(4) . . ?
P16 W4 P15B 42.1(4) . . ?
P16B W4 P15B 87.2(5) . . ?
C42 W4 Cl4 176.0(6) . . ?
P14B W4 Cl4 88.4(5) . . ?
P15 W4 Cl4 88.5(3) . . ?
P13B W4 Cl4 82.9(4) . . ?
P14 W4 Cl4 86.9(3) . . ?
P13 W4 Cl4 90.4(3) . . ?
P16 W4 Cl4 79.8(3) . . ?
P16B W4 Cl4 85.2(4) . . ?
P15B W4 Cl4 82.2(4) . . ?

loop_
_geom_bond_atom_site_label_1
_geom_bond_atom_site_label_2
_geom_bond_distance
_geom_bond_site_symmetry_2
_geom_bond_publ_flag
C1 O1 1.46(5) . ?
C2 O2 1.68(3) . ?
C3 O3 1.49(3) . ?
C4 O4 1.77(3) . ?
C5 O5 1.53(3) . ?
C6 O6 1.39(4) . ?
C7 O7 1.64(6) . ?
C8 O8 1.39(3) . ?
C9 O9 1.49(3) . ?
C10 O10 1.57(4) . ?
C11 O11 1.35(5) . ?
C12 O12 1.32(3) . ?
C13 O13 1.67(5) . ?
C14 O14 1.52(4) . ?
C15 O15 1.47(3) . ?
C16 O21 1.47(3) . ?
C17 O17 1.54(5) . ?
C18 O18 1.45(3) . ?
C19 O19 1.49(3) . ?
C20 O16 1.59(4) . ?
C21 C22 1.48(4) . ?
C21 W1 1.75(3) . ?
C22 W2 2.11(4) . ?
C23 O22 1.78(6) . ?
C24 O23 1.85(9) . ?
C25 O24 1.45(6) . ?
C26 O25 1.36(3) . ?
C27 O26 1.59(8) . ?
C28 O27 1.63(9) . ?
C29 O28 1.50(5) . ?
C30 O29 1.55(5) . ?
C31 O30 1.37(5) . ?
C32 O32 1.45(3) . ?
C33 O35 1.47(3) . ?
C34 O33 1.45(3) . ?
C35 O36 1.47(5) . ?
C36 O37 1.39(6) . ?
C37 O38 1.14(14) . ?
C38 O39 1.42(3) . ?
C39 O40 1.49(3) . ?
C40 O41 1.47(4) . ?
C41 O43 1.23(4) . ?
C42 C43 1.41(3) . ?
C42 W4 1.82(2) . ?
C43 W3 1.97(2) . ?
Cl1 W1 2.534(7) . ?
Cl2 W2 2.526(10) . ?
Cl3 W3 2.665(10) . ?
Cl4 W4 2.587(8) . ?
O1 P1 1.59(2) . ?
O2 P1 1.57(2) . ?
O3 P1 1.66(2) . ?
O4 P2 1.50(3) . ?
O5 P2 1.58(2) . ?
O6 P2 1.65(3) . ?
O7 P3 1.60(2) . ?
O8 P3 1.67(3) . ?
O9 P3 1.529(17) . ?
O10 P4 1.60(3) . ?
O11 P4 1.69(5) . ?
O12 P4 1.63(2) . ?
O13 P5 1.34(4) . ?
O14 P5 1.58(2) . ?
O15 P5 1.66(2) . ?
O16 P8 1.44(3) . ?
O17 P7 1.47(3) . ?
O18 P7 1.60(2) . ?
O19 P7 1.58(2) . ?
O20 P6 1.37(3) . ?
O21 P6 1.618(18) . ?
O22 P9 1.54(3) . ?
O23 P9 1.673(17) . ?
O24 P9 1.68(3) . ?
O25 P10 1.71(3) . ?
O26 P10 1.63(3) . ?
O27 P11 1.61(3) . ?
O28 P11 1.59(2) . ?
O29 P11 1.648(19) . ?
O30 P12 1.70(2) . ?
O31 P12 1.57(5) . ?
O32 P12 1.65(3) . ?
O33 P13 1.609(17) . ?
O34 P13 1.685(18) . ?
O35 P13 1.569(16) . ?
O36 P14 1.65(3) . ?
O37 P14 2.03(4) . ?
O38 P15 2.80(13) . ?
O39 P15 1.598(19) . ?
O40 P15 1.68(2) . ?
O41 P16 1.67(3) . ?
O42 P16 1.59(6) . ?
O43 P16 1.68(2) . ?
P1 W1 2.468(8) . ?
P2 W1 2.522(10) . ?
P3 W1 2.483(10) . ?
P4 W1 2.463(8) . ?
P5 W2 2.410(13) . ?
P6 W2 2.522(11) . ?
P7 W2 2.559(13) . ?
P8 W2 2.35(2) . ?
P9 W3 2.457(9) . ?
P10 W3 2.475(8) . ?
P11 W3 2.511(10) . ?
P12 W3 2.462(11) . ?
P13 W4 2.498(7) . ?
P14 W4 2.489(10) . ?
P15 W4 2.445(11) . ?
P16 W4 2.512(10) . ?
P13B W4 2.490(16) . ?
P14B W4 2.400(19) . ?
P15B W4 2.548(16) . ?
P16B W4 2.533(16) . ?

loop_
_geom_torsion_atom_site_label_1
_geom_torsion_atom_site_label_2
_geom_torsion_atom_site_label_3
_geom_torsion_atom_site_label_4
_geom_torsion
_geom_torsion_site_symmetry_1
_geom_torsion_site_symmetry_2
_geom_torsion_site_symmetry_3
_geom_torsion_site_symmetry_4
_geom_torsion_publ_flag
W1 C21 C22 W2 -176(3) . . . . ?
W4 C42 C43 W3 164(5) . . . . ?
C2 O2 P1 O1 60.7(19) . . . . ?
C2 O2 P1 O3 -39.3(19) . . . . ?
C2 O2 P1 W1 -164.6(14) . . . . ?
C1 O1 P1 O2 51(3) . . . . ?
C1 O1 P1 O3 158(2) . . . . ?
C1 O1 P1 W1 -77(2) . . . . ?
C3 O3 P1 O2 119.5(18) . . . . ?
C3 O3 P1 O1 16.4(19) . . . . ?
C3 O3 P1 W1 -115.5(16) . . . . ?
C4 O4 P2 O5 -57.3(19) . . . . ?
C4 O4 P2 O6 -168.0(18) . . . . ?
C4 O4 P2 W1 68(2) . . . . ?
C5 O5 P2 O4 -50(2) . . . . ?
C5 O5 P2 O6 44(2) . . . . ?
C5 O5 P2 W1 172.6(15) . . . . ?
C6 O6 P2 O4 33(3) . . . . ?
C6 O6 P2 O5 -70(3) . . . . ?
C6 O6 P2 W1 167(2) . . . . ?
C9 O9 P3 O7 90(2) . . . . ?
C9 O9 P3 O8 -16(2) . . . . ?
C9 O9 P3 W1 -144.5(16) . . . . ?
C7 O7 P3 O9 -35(3) . . . . ?
C7 O7 P3 O8 69(3) . . . . ?
C7 O7 P3 W1 -163(2) . . . . ?
C8 O8 P3 O9 160(2) . . . . ?
C8 O8 P3 O7 54(2) . . . . ?
C8 O8 P3 W1 -72(2) . . . . ?
C10 O10 P4 O12 67(2) . . . . ?
C10 O10 P4 O11 -40(3) . . . . ?
C10 O10 P4 W1 -164.7(18) . . . . ?
C12 O12 P4 O10 -54(2) . . . . ?
C12 O12 P4 O11 55(3) . . . . ?
C12 O12 P4 W1 -176.1(17) . . . . ?
C11 O11 P4 O10 -53(5) . . . . ?
C11 O11 P4 O12 -164(4) . . . . ?
C11 O11 P4 W1 66(5) . . . . ?
C13 O13 P5 O14 173(3) . . . . ?
C13 O13 P5 O15 75(3) . . . . ?
C13 O13 P5 W2 -67(3) . . . . ?
C14 O14 P5 O13 -49(3) . . . . ?
C14 O14 P5 O15 42(3) . . . . ?
C14 O14 P5 W2 -180(3) . . . . ?
C15 O15 P5 O13 172(2) . . . . ?
C15 O15 P5 O14 87.8(19) . . . . ?
C15 O15 P5 W2 -44(2) . . . . ?
C16 O21 P6 O20 -160(2) . . . . ?
C16 O21 P6 W2 66.9(18) . . . . ?
C17 O17 P7 O18 49(3) . . . . ?
C17 O17 P7 O19 -52(3) . . . . ?
C17 O17 P7 W2 -180(3) . . . . ?
C18 O18 P7 O17 77(2) . . . . ?
C18 O18 P7 O19 174.7(17) . . . . ?
C18 O18 P7 W2 -48(2) . . . . ?
C19 O19 P7 O17 176(2) . . . . ?
C19 O19 P7 O18 76.3(18) . . . . ?
C19 O19 P7 W2 -62.8(19) . . . . ?
C20 O16 P8 W2 -172(3) . . . . ?
C23 O22 P9 O23 24(3) . . . . ?
C23 O22 P9 O24 -84(3) . . . . ?
C23 O22 P9 W3 154(2) . . . . ?
C24 O23 P9 O22 163(4) . . . . ?
C24 O23 P9 O24 -89(4) . . . . ?
C24 O23 P9 W3 39(4) . . . . ?
C25 O24 P9 O22 77(4) . . . . ?
C25 O24 P9 O23 -29(4) . . . . ?
C25 O24 P9 W3 -163(4) . . . . ?
C27 O26 P10 O25 60(3) . . . . ?
C27 O26 P10 W3 -69(4) . . . . ?
C26 O25 P10 O26 47(2) . . . . ?
C26 O25 P10 W3 -172.9(16) . . . . ?
C29 O28 P11 O27 69(5) . . . . ?
C29 O28 P11 O29 -27(5) . . . . ?
C29 O28 P11 W3 -164(4) . . . . ?
C28 O27 P11 O28 -60(4) . . . . ?
C28 O27 P11 O29 41(4) . . . . ?
C28 O27 P11 W3 169(4) . . . . ?
C30 O29 P11 O28 -61(2) . . . . ?
C30 O29 P11 O27 -169(2) . . . . ?
C30 O29 P11 W3 72(2) . . . . ?
C32 O32 P12 O31 161(3) . . . . ?
C32 O32 P12 O30 58(2) . . . . ?
C32 O32 P12 W3 -74(2) . . . . ?
C31 O30 P12 O31 -73(3) . . . . ?
C31 O30 P12 O32 27(3) . . . . ?
C31 O30 P12 W3 163(3) . . . . ?
C33 O35 P13 O33 172.1(15) . . . . ?
C33 O35 P13 O34 -86.5(16) . . . . ?
C33 O35 P13 W4 38.7(17) . . . . ?
C34 O33 P13 O35 -60.3(17) . . . . ?
C34 O33 P13 O34 -165.6(16) . . . . ?
C34 O33 P13 W4 73.1(17) . . . . ?
C35 O36 P14 O37 9(4) . . . . ?
C35 O36 P14 W4 -161(3) . . . . ?
C36 O37 P14 O36 -79(3) . . . . ?
C36 O37 P14 W4 92(3) . . . . ?
C38 O39 P15 O40 -94.0(17) . . . . ?
C38 O39 P15 O38 145(3) . . . . ?
C38 O39 P15 W4 26(2) . . . . ?
C39 O40 P15 O39 -51(2) . . . . ?
C39 O40 P15 O38 61(4) . . . . ?
C39 O40 P15 W4 177.8(16) . . . . ?
C37 O38 P15 O39 -21(9) . . . . ?
C37 O38 P15 O40 -131(8) . . . . ?
C37 O38 P15 W4 111(8) . . . . ?
C40 O41 P16 O42 38(4) . . . . ?
C40 O41 P16 O43 -52(2) . . . . ?
C40 O41 P16 W4 -180.0(19) . . . . ?
C41 O43 P16 O42 46(3) . . . . ?
C41 O43 P16 O41 172(3) . . . . ?
C41 O43 P16 W4 -64(3) . . . . ?
C22 C21 W1 P4 -92(6) . . . . ?
C22 C21 W1 P1 0(6) . . . . ?
C22 C21 W1 P3 176(6) . . . . ?
C22 C21 W1 P2 87(6) . . . . ?
O10 P4 W1 C21 -122.3(13) . . . . ?
O12 P4 W1 C21 -0.9(12) . . . . ?
O11 P4 W1 C21 121(2) . . . . ?
O10 P4 W1 P1 144.6(12) . . . . ?
O12 P4 W1 P1 -93.9(9) . . . . ?
O11 P4 W1 P1 27.7(18) . . . . ?
O10 P4 W1 P3 -34.6(12) . . . . ?
O12 P4 W1 P3 86.9(10) . . . . ?
O11 P4 W1 P3 -151.5(19) . . . . ?
O10 P4 W1 P2 61(2) . . . . ?
O12 P4 W1 P2 -177.2(14) . . . . ?
O11 P4 W1 P2 -55(2) . . . . ?
O10 P4 W1 Cl1 52.7(12) . . . . ?
O12 P4 W1 Cl1 174.1(10) . . . . ?
O11 P4 W1 Cl1 -64.2(18) . . . . ?
O2 P1 W1 C21 74.7(13) . . . . ?
O1 P1 W1 C21 -162.7(14) . . . . ?
O3 P1 W1 C21 -45.7(12) . . . . ?
O2 P1 W1 P4 168.2(10) . . . . ?
O1 P1 W1 P4 -69.2(10) . . . . ?
O3 P1 W1 P4 47.9(8) . . . . ?
O2 P1 W1 P2 -23.7(10) . . . . ?
O1 P1 W1 P2 98.9(10) . . . . ?
O3 P1 W1 P2 -144.0(8) . . . . ?
O2 P1 W1 Cl1 -106.6(10) . . . . ?
O1 P1 W1 Cl1 16.0(10) . . . . ?
O3 P1 W1 Cl1 133.0(8) . . . . ?
O9 P3 W1 C21 -63.8(13) . . . . ?
O7 P3 W1 C21 56.7(14) . . . . ?
O8 P3 W1 C21 176.8(14) . . . . ?
O9 P3 W1 P4 -157.1(10) . . . . ?
O7 P3 W1 P4 -36.7(11) . . . . ?
O8 P3 W1 P4 83.4(11) . . . . ?
O9 P3 W1 P1 34(7) . . . . ?
O9 P3 W1 P2 34.8(10) . . . . ?
O7 P3 W1 P2 155.2(10) . . . . ?
O8 P3 W1 P2 -84.7(11) . . . . ?
O9 P3 W1 Cl1 117.9(10) . . . . ?
O7 P3 W1 Cl1 -121.7(10) . . . . ?
O8 P3 W1 Cl1 -1.6(11) . . . . ?
O4 P2 W1 C21 94.4(16) . . . . ?
O5 P2 W1 C21 -142.2(12) . . . . ?
O6 P2 W1 C21 -17.4(13) . . . . ?
O4 P2 W1 P4 -89(2) . . . . ?
O6 P2 W1 P4 158.9(16) . . . . ?
O4 P2 W1 P1 -173.1(15) . . . . ?
O5 P2 W1 P1 -49.7(9) . . . . ?
O6 P2 W1 P1 75.1(11) . . . . ?
O4 P2 W1 P3 6.9(15) . . . . ?
O5 P2 W1 P3 130.3(10) . . . . ?
O6 P2 W1 P3 -104.9(12) . . . . ?
O4 P2 W1 Cl1 -80.6(15) . . . . ?
O5 P2 W1 Cl1 42.8(9) . . . . ?
O6 P2 W1 Cl1 167.6(11) . . . . ?
C21 C22 W2 P8 159(6) . . . . ?
C21 C22 W2 P5 -111(5) . . . . ?
C21 C22 W2 P6 -17(6) . . . . ?
C21 C22 W2 P7 68(5) . . . . ?
O16 P8 W2 C22 64(2) . . . . ?
O16 P8 W2 P5 -29.7(19) . . . . ?
O16 P8 W2 Cl2 -113.0(19) . . . . ?
O16 P8 W2 P7 160.6(19) . . . . ?
O13 P5 W2 C22 19(2) . . . . ?
O14 P5 W2 C22 123.5(14) . . . . ?
O15 P5 W2 C22 -111.7(14) . . . . ?
O13 P5 W2 P8 101(2) . . . . ?
O14 P5 W2 P8 -154.0(12) . . . . ?
O15 P5 W2 P8 -29.2(12) . . . . ?
O13 P5 W2 P6 -81(2) . . . . ?
O14 P5 W2 P6 23.8(11) . . . . ?
O15 P5 W2 P6 148.6(11) . . . . ?
O13 P5 W2 Cl2 -169(2) . . . . ?
O14 P5 W2 Cl2 -64.0(11) . . . . ?
O15 P5 W2 Cl2 60.8(11) . . . . ?
O13 P5 W2 P7 -160(3) . . . . ?
O14 P5 W2 P7 -55(3) . . . . ?
O15 P5 W2 P7 70(3) . . . . ?
O20 P6 W2 C22 62(2) . . . . ?
O21 P6 W2 C22 -179.3(16) . . . . ?
O21 P6 W2 P8 60(10) . . . . ?
O20 P6 W2 P5 156.5(18) . . . . ?
O21 P6 W2 P5 -85.2(9) . . . . ?
O20 P6 W2 Cl2 -120.4(18) . . . . ?
O21 P6 W2 Cl2 -2.0(9) . . . . ?
O20 P6 W2 P7 -33.7(18) . . . . ?
O21 P6 W2 P7 84.6(9) . . . . ?
O17 P7 W2 C22 108.2(18) . . . . ?
O18 P7 W2 C22 -134.5(14) . . . . ?
O19 P7 W2 C22 -5.0(14) . . . . ?
O17 P7 W2 P8 25.4(16) . . . . ?
O18 P7 W2 P8 142.8(12) . . . . ?
O19 P7 W2 P8 -87.7(12) . . . . ?
O17 P7 W2 P5 -73(3) . . . . ?
O18 P7 W2 P5 44(3) . . . . ?
O19 P7 W2 P5 174(2) . . . . ?
O17 P7 W2 P6 -153.0(16) . . . . ?
O18 P7 W2 P6 -35.6(11) . . . . ?
O19 P7 W2 P6 93.9(10) . . . . ?
O17 P7 W2 Cl2 -64.4(16) . . . . ?
O18 P7 W2 Cl2 52.9(11) . . . . ?
O19 P7 W2 Cl2 -177.5(10) . . . . ?
C42 C43 W3 P9 -111(8) . . . . ?
C42 C43 W3 P12 159(8) . . . . ?
C42 C43 W3 P10 -16(8) . . . . ?
C42 C43 W3 P11 73(8) . . . . ?
O22 P9 W3 C43 -4.3(14) . . . . ?
O23 P9 W3 C43 114.5(11) . . . . ?
O24 P9 W3 C43 -120.9(14) . . . . ?
O22 P9 W3 P12 80.1(12) . . . . ?
O23 P9 W3 P12 -161.1(9) . . . . ?
O24 P9 W3 P12 -36.5(12) . . . . ?
O22 P9 W3 P10 -103.7(12) . . . . ?
O23 P9 W3 P10 15.1(9) . . . . ?
O24 P9 W3 P10 139.7(12) . . . . ?
O22 P9 W3 P11 160.0(15) . . . . ?
O23 P9 W3 P11 -81.1(15) . . . . ?
O24 P9 W3 P11 43.4(19) . . . . ?
O22 P9 W3 Cl3 170.2(12) . . . . ?
O23 P9 W3 Cl3 -71.0(9) . . . . ?
O24 P9 W3 Cl3 53.6(12) . . . . ?
O31 P12 W3 C43 -51(2) . . . . ?
O32 P12 W3 C43 -166.0(15) . . . . ?
O30 P12 W3 C43 64.2(13) . . . . ?
O31 P12 W3 P9 -149.8(19) . . . . ?
O32 P12 W3 P9 95.0(12) . . . . ?
O30 P12 W3 P9 -34.8(10) . . . . ?
O31 P12 W3 P11 45.0(19) . . . . ?
O32 P12 W3 P11 -70.3(12) . . . . ?
O30 P12 W3 P11 160.0(10) . . . . ?
O31 P12 W3 Cl3 127.0(19) . . . . ?
O32 P12 W3 Cl3 11.7(12) . . . . ?
O30 P12 W3 Cl3 -118.0(10) . . . . ?
O26 P10 W3 C43 -177.8(16) . . . . ?
O25 P10 W3 C43 59.5(14) . . . . ?
O26 P10 W3 P9 -78.1(14) . . . . ?
O25 P10 W3 P9 159.2(11) . . . . ?
O26 P10 W3 P11 87.0(14) . . . . ?
O25 P10 W3 P11 -35.6(11) . . . . ?
O26 P10 W3 Cl3 4.9(14) . . . . ?
O25 P10 W3 Cl3 -117.8(11) . . . . ?
O28 P11 W3 C43 -124.9(13) . . . . ?
O27 P11 W3 C43 -0.2(14) . . . . ?
O29 P11 W3 C43 108.7(12) . . . . ?
O28 P11 W3 P9 70.7(17) . . . . ?
O27 P11 W3 P9 -164.6(15) . . . . ?
O29 P11 W3 P9 -55.7(18) . . . . ?
O28 P11 W3 P12 151.1(11) . . . . ?
O27 P11 W3 P12 -84.1(12) . . . . ?
O29 P11 W3 P12 24.7(10) . . . . ?
O28 P11 W3 P10 -26.4(11) . . . . ?
O27 P11 W3 P10 98.3(12) . . . . ?
O29 P11 W3 P10 -152.8(10) . . . . ?
O28 P11 W3 Cl3 60.5(11) . . . . ?
O27 P11 W3 Cl3 -174.8(12) . . . . ?
O29 P11 W3 Cl3 -65.9(9) . . . . ?
C43 C42 W4 P14B -123(10) . . . . ?
C43 C42 W4 P15 -166(10) . . . . ?
C43 C42 W4 P13B -31(10) . . . . ?
C43 C42 W4 P14 -76(10) . . . . ?
C43 C42 W4 P13 14(10) . . . . ?
C43 C42 W4 P16 104(10) . . . . ?
C43 C42 W4 P16B 59(10) . . . . ?
C43 C42 W4 P15B 146(10) . . . . ?
O39 P15 W4 C42 -57.9(12) . . . . ?
O40 P15 W4 C42 59.4(10) . . . . ?
O38 P15 W4 C42 -176(3) . . . . ?
O39 P15 W4 P14B -151.5(14) . . . . ?
O40 P15 W4 P14B -34.2(10) . . . . ?
O38 P15 W4 P14B 90(3) . . . . ?
O39 P15 W4 P13B -162.2(10) . . . . ?
O40 P15 W4 P13B -44.9(11) . . . . ?
O38 P15 W4 P13B 79(3) . . . . ?
O39 P15 W4 P14 -154.0(10) . . . . ?
O40 P15 W4 P14 -36.7(8) . . . . ?
O38 P15 W4 P14 88(3) . . . . ?
O39 P15 W4 P16 39.4(10) . . . . ?
O40 P15 W4 P16 156.7(9) . . . . ?
O38 P15 W4 P16 -79(3) . . . . ?
O39 P15 W4 P16B 37.5(13) . . . . ?
O40 P15 W4 P16B 154.8(9) . . . . ?
O38 P15 W4 P16B -81(3) . . . . ?
O39 P15 W4 P15B 38.3(10) . . . . ?
O40 P15 W4 P15B 155.6(11) . . . . ?
O38 P15 W4 P15B -80(3) . . . . ?
O39 P15 W4 Cl4 119.2(10) . . . . ?
O40 P15 W4 Cl4 -123.5(8) . . . . ?
O38 P15 W4 Cl4 1(3) . . . . ?
O36 P14 W4 C42 114.5(12) . . . . ?
O37 P14 W4 C42 -57.9(14) . . . . ?
O36 P14 W4 P14B -159.0(13) . . . . ?
O37 P14 W4 P14B 28.6(14) . . . . ?
O36 P14 W4 P15 -156.8(11) . . . . ?
O37 P14 W4 P15 30.8(13) . . . . ?
O36 P14 W4 P13B 14.9(11) . . . . ?
O37 P14 W4 P13B -157.5(15) . . . . ?
O36 P14 W4 P13 22.2(11) . . . . ?
O37 P14 W4 P13 -150.2(13) . . . . ?
O36 P14 W4 P16 -64.3(18) . . . . ?
O37 P14 W4 P16 123.3(18) . . . . ?
O36 P14 W4 P16B 12.2(13) . . . . ?
O37 P14 W4 P16B -160.2(13) . . . . ?
O36 P14 W4 P15B -143.3(11) . . . . ?
O37 P14 W4 P15B 44.3(15) . . . . ?
O36 P14 W4 Cl4 -68.2(11) . . . . ?
O37 P14 W4 Cl4 119.3(13) . . . . ?
O35 P13 W4 C42 -61.6(10) . . . . ?
O33 P13 W4 C42 175.1(10) . . . . ?
O34 P13 W4 C42 60.0(9) . . . . ?
O35 P13 W4 P14B 33.1(11) . . . . ?
O33 P13 W4 P14B -90.2(10) . . . . ?
O34 P13 W4 P14B 154.7(9) . . . . ?
O35 P13 W4 P13B 41.8(9) . . . . ?
O33 P13 W4 P13B -81.5(9) . . . . ?
O34 P13 W4 P13B 163.4(9) . . . . ?
O35 P13 W4 P14 34.4(8) . . . . ?
O33 P13 W4 P14 -88.9(8) . . . . ?
O34 P13 W4 P14 156.1(7) . . . . ?
O35 P13 W4 P16 -158.9(8) . . . . ?
O33 P13 W4 P16 77.8(8) . . . . ?
O34 P13 W4 P16 -37.3(7) . . . . ?
O35 P13 W4 P16B -155.9(10) . . . . ?
O33 P13 W4 P16B 80.8(9) . . . . ?
O34 P13 W4 P16B -34.3(8) . . . . ?
O35 P13 W4 P15B -158.9(8) . . . . ?
O33 P13 W4 P15B 77.8(9) . . . . ?
O34 P13 W4 P15B -37.2(9) . . . . ?
O35 P13 W4 Cl4 121.3(8) . . . . ?
O33 P13 W4 Cl4 -2.0(8) . . . . ?
O34 P13 W4 Cl4 -117.1(7) . . . . ?
O42 P16 W4 C42 -89(2) . . . . ?
O41 P16 W4 C42 123.3(12) . . . . ?
O43 P16 W4 C42 -0.8(11) . . . . ?
O42 P16 W4 P14B 173(2) . . . . ?
O41 P16 W4 P14B 24.5(13) . . . . ?
O43 P16 W4 P14B -99.5(11) . . . . ?
O42 P16 W4 P15 -177(2) . . . . ?
O41 P16 W4 P15 34.5(11) . . . . ?
O43 P16 W4 P15 -89.6(10) . . . . ?
O42 P16 W4 P13B 23(2) . . . . ?
O41 P16 W4 P13B -125.0(11) . . . . ?
O43 P16 W4 P13B 110.9(10) . . . . ?
O42 P16 W4 P14 90(3) . . . . ?
O41 P16 W4 P14 -58.0(18) . . . . ?
O43 P16 W4 P14 177.9(14) . . . . ?
O42 P16 W4 P13 4(2) . . . . ?
O41 P16 W4 P13 -144.4(10) . . . . ?
O43 P16 W4 P13 91.6(9) . . . . ?
O42 P16 W4 P16B 1(2) . . . . ?
O41 P16 W4 P16B -147.4(13) . . . . ?
O43 P16 W4 P16B 88.6(11) . . . . ?
O42 P16 W4 P15B -176(2) . . . . ?
O41 P16 W4 P15B 35.7(11) . . . . ?
O43 P16 W4 P15B -88.4(11) . . . . ?
O42 P16 W4 Cl4 94(2) . . . . ?
O41 P16 W4 Cl4 -54.0(10) . . . . ?
O43 P16 W4 Cl4 -178.0(10) . . . . ?
